data_4510222
loop_
_publ_author_name
'Dainese, Tiziano'
'Antonello, Sabrina'
'Gasc\'on, Jos\'e A'
'Pan, Fangfang'
'Perera, Neranjan V.'
'Ruzzi, Marco'
'Venzo, Alfonso'
'Zoleo, Alfonso'
'Rissanen, Kari'
'Maran, Flavio'

_publ_section_title
;
 Au25(SEt)18, a Nearly Naked Thiolate-Protected Au25 Cluster: Structural
 Analysis by Single Crystal X-ray Crystallography and Electron Nuclear
 Double Resonance.
;
_journal_issue 4
_journal_name_full 'ACS nano'
_journal_page_first 3904
_journal_page_last 3912
_journal_paper_doi 10.1021/nn500805n
_journal_volume 8
_journal_year 2014
_chemical_formula_moiety 'C36 H90 Au25 S18'
_chemical_formula_sum 'C36 H90 Au25 S18'
_chemical_formula_weight 6024.32
_chemical_name_systematic
;
 ?
;
_space_group_crystal_system triclinic
_space_group_IT_number 2
_space_group_name_Hall '-P 1'
_space_group_name_H-M_alt 'P -1'
_symmetry_space_group_name_Hall '-P 1'
_symmetry_space_group_name_H-M 'P -1'
_atom_sites_solution_hydrogens geom
_atom_sites_solution_primary iterative
_atom_sites_solution_secondary difmap
_audit_creation_date 2013-12-20
_audit_creation_method
;
Olex2 1.2
(compiled 2013.12.10 svn.r2850 for OlexSys, GUI svn.r4736)
;
_cell_angle_alpha 104.383(3)
_cell_angle_beta 101.406(3)
_cell_angle_gamma 119.292(4)
_cell_formula_units_Z 1
_cell_length_a 13.7727(6)
_cell_length_b 13.8864(6)
_cell_length_c 14.1519(5)
_cell_measurement_reflns_used 4938
_cell_measurement_temperature 123(2)
_cell_measurement_theta_max 76.4800
_cell_measurement_theta_min 4.1510
_cell_volume 2116.9(2)
_computing_cell_refinement
;
CrysAlisPro, Agilent Technologies,
Version 1.171.36.28 (release 01-02-2013 CrysAlis171 .NET)
(compiled Feb  1 2013,16:14:44)
;
_computing_data_collection
;
CrysAlisPro, Agilent Technologies,
Version 1.171.36.28 (release 01-02-2013 CrysAlis171 .NET)
(compiled Feb  1 2013,16:14:44)
;
_computing_data_reduction
;
CrysAlisPro, Agilent Technologies,
Version 1.171.36.28 (release 01-02-2013 CrysAlis171 .NET)
(compiled Feb  1 2013,16:14:44)
;
_computing_molecular_graphics 'Olex2 (Dolomanov et al., 2009)'
_computing_publication_material 'Olex2 (Dolomanov et al., 2009)'
_computing_structure_refinement 'ShelXL (Sheldrick, 2008)'
_computing_structure_solution
;
Superflip (Palatinus & Chapuis, 2007;Palatinus & van der Lee, 2008;
Palatinus et al., 2012)
;
_diffrn_ambient_temperature 123.0
_diffrn_measured_fraction_theta_full 0.990
_diffrn_measured_fraction_theta_max 0.947
_diffrn_measurement_device_type 'SuperNova, Dual, Cu at zero, Atlas'
_diffrn_measurement_method '\w scans'
_diffrn_radiation_type CuK\a
_diffrn_radiation_wavelength 1.54184
_diffrn_reflns_av_R_equivalents 0.0475
_diffrn_reflns_av_unetI/netI 0.0635
_diffrn_reflns_Laue_measured_fraction_full 0.990
_diffrn_reflns_Laue_measured_fraction_max 0.947
_diffrn_reflns_limit_h_max 15
_diffrn_reflns_limit_h_min -17
_diffrn_reflns_limit_k_max 17
_diffrn_reflns_limit_k_min -17
_diffrn_reflns_limit_l_max 17
_diffrn_reflns_limit_l_min -12
_diffrn_reflns_number 13182
_diffrn_reflns_point_group_measured_fraction_full 0.990
_diffrn_reflns_point_group_measured_fraction_max 0.947
_diffrn_reflns_theta_full 68.000
_diffrn_reflns_theta_max 76.647
_diffrn_reflns_theta_min 3.706
_diffrn_source 'SuperNova (Cu) X-ray Source'
_exptl_absorpt_coefficient_mu 83.388
_exptl_absorpt_correction_T_max 0.553
_exptl_absorpt_correction_T_min 0.342
_exptl_absorpt_correction_type analytical
_exptl_absorpt_process_details
;
CrysAlisPro, Agilent Technologies,
Version 1.171.36.28 (release 01-02-2013 CrysAlis171 .NET)
(compiled Feb  1 2013,16:14:44)
Analytical numeric absorption correction using a multifaceted crystal
            model based on expressions derived by R.C. Clark & J.S. Reid.
(Clark, R. C. & Reid, J. S. (1995). Acta Cryst. A51, 887-897)
;
_exptl_crystal_colour black
_exptl_crystal_density_diffrn 4.726
_exptl_crystal_density_method 'not measured'
_exptl_crystal_description block
_exptl_crystal_F_000 2569
_exptl_crystal_size_max 0.0738
_exptl_crystal_size_mid 0.0418
_exptl_crystal_size_min 0.0412
_refine_diff_density_max 2.671
_refine_diff_density_min -2.557
_refine_diff_density_rms 0.438
_refine_ls_extinction_method none
_refine_ls_goodness_of_fit_ref 1.042
_refine_ls_hydrogen_treatment mixed
_refine_ls_matrix_type full
_refine_ls_number_parameters 365
_refine_ls_number_reflns 8455
_refine_ls_number_restraints 66
_refine_ls_restrained_S_all 1.038
_refine_ls_R_factor_all 0.0747
_refine_ls_R_factor_gt 0.0608
_refine_ls_shift/su_max 0.001
_refine_ls_shift/su_mean 0.000
_refine_ls_structure_factor_coef Fsqd
_refine_ls_weighting_details 'w=1/[\s^2^(Fo^2^)+(0.1026P)^2^] where P=(Fo^2^+2Fc^2^)/3'
_refine_ls_weighting_scheme calc
_refine_ls_wR_factor_gt 0.1635
_refine_ls_wR_factor_ref 0.1800
_reflns_Friedel_coverage 0.000
_reflns_number_gt 6681
_reflns_number_total 8455
_reflns_threshold_expression 'I > 2\s(I)'
_cod_data_source_file nn500805n_si_002.cif
_cod_data_source_block au25_131031_abs_ana
_cod_depositor_comments 'Adding full bibliography for 4510222.cif.'
_cod_original_cell_volume 2116.91(16)
_cod_database_code 4510222
_shelxl_version_number 2013-4
_shelx_space_group_comment
;
The symmetry employed for this shelxl refinement is uniquely defined
by the following loop, which should always be used as a source of
symmetry information in preference to the above space-group names.
They are only intended as comments.
;
_olex2_refinement_description
;
1. Fixed Uiso
 At 1.2 times of:
  All C(H,H) groups
 At 1.5 times of:
  All C(H,H,H) groups
2. Restrained distances
 C1-C2 \\sim C3-C4 \\sim C5-C6 \\sim C7-C8 \\sim C9-C10 \\sim C11-C12 \\sim
C13-C14 \\sim C15-C16 \\sim C17-C18
 with sigma of 0.02
3. Uiso/Uaniso restraints and constraints
C7 \\sim C8: within 1.7A with sigma of 0.04 and sigma for terminal atoms of 0.08
C7 \\sim C8: within 1.7A with sigma of 0.02 and sigma for terminal atoms of 0.04
Uanis(C5) \\sim Ueq, Uanis(C8) \\sim Ueq, Uanis(C14) \\sim Ueq, Uanis(C10)
\\sim Ueq: with sigma of 0.1 and sigma for terminal atoms of 0.2
4.a Secondary CH2 refined with riding coordinates:
 C1(H1A,H1B), C3(H3A,H3B), C5(H5A,H5B), C7(H7A,H7B), C9(H9A,H9B), C11(H11A,
 H11B), C13(H13A,H13B), C15(H15A,H15B), C17(H17A,H17B)
4.b Me refined with riding coordinates:
 C6(H6A,H6B,H6C), C14(H14A,H14B,H14C)
4.c Idealised Me refined as rotating group:
 C2(H2A,H2B,H2C), C4(H4A,H4B,H4C), C8(H8A,H8B,H8C), C10(H10A,H10B,H10C),
 C12(H12A,H12B,H12C), C16(H16A,H16B,H16C), C18(H18A,H18B,H18C)
;

loop_
_space_group_symop_operation_xyz
'x, y, z'
'-x, -y, -z'

loop_
_atom_site_label
_atom_site_type_symbol
_atom_site_fract_x
_atom_site_fract_y
_atom_site_fract_z
_atom_site_U_iso_or_equiv
_atom_site_adp_type
_atom_site_occupancy
_atom_site_site_symmetry_order
_atom_site_calc_flag
_atom_site_refinement_flags_posn
_atom_site_refinement_flags_adp
_atom_site_refinement_flags_occupancy
C1 C 0.111(3) 1.368(3) 0.378(2) 0.097(9) Uani 1 1 d . . .
H1A H 0.0304 1.3492 0.3426 0.117 Uiso 1 1 calc R . .
H1B H 0.0996 1.2964 0.3900 0.117 Uiso 1 1 calc R . .
C2 C 0.174(5) 1.474(4) 0.483(3) 0.17(3) Uani 1 1 d . . .
H2A H 0.1830 1.5440 0.4712 0.254 Uiso 1 1 calc GR . .
H2B H 0.2537 1.4925 0.5179 0.254 Uiso 1 1 calc GR . .
H2C H 0.1268 1.4540 0.5267 0.254 Uiso 1 1 calc GR . .
C3 C 0.476(4) 1.304(3) 0.514(2) 0.118(15) Uani 1 1 d . . .
H3A H 0.5215 1.3899 0.5636 0.142 Uiso 1 1 calc R . .
H3B H 0.3946 1.2621 0.5163 0.142 Uiso 1 1 calc R . .
C4 C 0.538(4) 1.248(4) 0.548(3) 0.15(2) Uani 1 1 d . . .
H4A H 0.4834 1.1601 0.5124 0.232 Uiso 1 1 calc GR . .
H4B H 0.5630 1.2724 0.6244 0.232 Uiso 1 1 calc GR . .
H4C H 0.6096 1.2755 0.5295 0.232 Uiso 1 1 calc GR . .
C5 C 0.363(3) 0.873(4) 0.137(3) 0.118(14) Uani 1 1 d . U .
H5A H 0.3220 0.7919 0.0797 0.141 Uiso 1 1 calc R . .
H5B H 0.4059 0.9350 0.1110 0.141 Uiso 1 1 calc R . .
C6 C 0.448(6) 0.887(5) 0.233(4) 0.19(3) Uani 1 1 d . . .
H6A H 0.4930 0.8544 0.2108 0.288 Uiso 1 1 calc R . .
H6B H 0.4030 0.8438 0.2702 0.288 Uiso 1 1 calc R . .
H6C H 0.5049 0.9731 0.2791 0.288 Uiso 1 1 calc R . .
C7 C 0.164(4) 0.999(3) 0.429(3) 0.111(11) Uani 1 1 d . . .
H7A H 0.2383 1.0270 0.4142 0.133 Uiso 1 1 calc R . .
H7B H 0.1881 1.0281 0.5066 0.133 Uiso 1 1 calc R . .
C8 C 0.089(4) 0.864(3) 0.383(4) 0.152(17) Uani 1 1 d . U .
H8A H 0.1197 0.8342 0.3349 0.228 Uiso 1 1 calc GR . .
H8B H 0.0056 0.8331 0.3453 0.228 Uiso 1 1 calc GR . .
H8C H 0.0935 0.8359 0.4403 0.228 Uiso 1 1 calc GR . .
C9 C 0.206(4) 0.879(3) -0.323(3) 0.110(12) Uani 1 1 d . . .
H9A H 0.1178 0.8366 -0.3536 0.132 Uiso 1 1 calc R . .
H9B H 0.2431 0.9472 -0.3444 0.132 Uiso 1 1 calc R . .
C10 C 0.240(4) 0.793(4) -0.364(3) 0.123(15) Uani 1 1 d . U .
H10A H 0.2086 0.7603 -0.4412 0.184 Uiso 1 1 calc GR . .
H10B H 0.2052 0.7271 -0.3409 0.184 Uiso 1 1 calc GR . .
H10C H 0.3276 0.8365 -0.3367 0.184 Uiso 1 1 calc GR . .
C11 C -0.016(3) 0.473(2) -0.219(2) 0.098(10) Uani 1 1 d . . .
H11A H -0.0515 0.3998 -0.2035 0.118 Uiso 1 1 calc R . .
H11B H -0.0817 0.4795 -0.2516 0.118 Uiso 1 1 calc R . .
C12 C 0.047(3) 0.463(3) -0.292(3) 0.126(16) Uani 1 1 d . . .
H12A H -0.0132 0.4043 -0.3629 0.188 Uiso 1 1 calc GR . .
H12B H 0.0974 0.4370 -0.2674 0.188 Uiso 1 1 calc GR . .
H12C H 0.0968 0.5422 -0.2941 0.188 Uiso 1 1 calc GR . .
C13 C -0.301(3) 0.507(2) -0.010(2) 0.093(9) Uani 1 1 d . . .
H13A H -0.3139 0.4368 0.0067 0.112 Uiso 1 1 calc R . .
H13B H -0.3565 0.5253 0.0101 0.112 Uiso 1 1 calc R . .
C14 C -0.334(3) 0.469(5) -0.126(3) 0.18(3) Uani 1 1 d . U .
H14A H -0.3840 0.3809 -0.1609 0.273 Uiso 1 1 calc R . .
H14B H -0.2608 0.5014 -0.1414 0.273 Uiso 1 1 calc R . .
H14C H -0.3789 0.5008 -0.1511 0.273 Uiso 1 1 calc R . .
C15 C -0.329(3) 0.638(2) 0.237(2) 0.094(10) Uani 1 1 d . . .
H15A H -0.4154 0.5718 0.2088 0.113 Uiso 1 1 calc R . .
H15B H -0.2929 0.6140 0.1900 0.113 Uiso 1 1 calc R . .
C16 C -0.271(5) 0.647(4) 0.344(3) 0.15(2) Uani 1 1 d . . .
H16A H -0.2889 0.5684 0.3387 0.231 Uiso 1 1 calc GR . .
H16B H -0.3036 0.6738 0.3925 0.231 Uiso 1 1 calc GR . .
H16C H -0.1843 0.7061 0.3700 0.231 Uiso 1 1 calc GR . .
C17 C -0.551(2) 0.722(3) -0.144(3) 0.119(15) Uani 1 1 d . . .
H17A H -0.5751 0.7137 -0.2173 0.143 Uiso 1 1 calc R . .
H17B H -0.6237 0.6618 -0.1356 0.143 Uiso 1 1 calc R . .
C18 C -0.508(3) 0.846(3) -0.072(3) 0.123(14) Uani 1 1 d . . .
H18A H -0.5484 0.8754 -0.1087 0.184 Uiso 1 1 calc GR . .
H18B H -0.4213 0.9002 -0.0505 0.184 Uiso 1 1 calc GR . .
H18C H -0.5278 0.8427 -0.0091 0.184 Uiso 1 1 calc GR . .
S1 S 0.1968(5) 1.4001(5) 0.2946(5) 0.0732(16) Uani 1 1 d . . .
S2 S 0.4626(6) 1.2966(6) 0.3829(5) 0.0819(18) Uani 1 1 d . . .
S3 S 0.2547(6) 0.8902(7) 0.1824(5) 0.0825(19) Uani 1 1 d . . .
S4 S 0.0933(6) 1.0660(6) 0.3820(5) 0.0784(16) Uani 1 1 d . . .
S5 S 0.2584(6) 0.9349(6) -0.1808(5) 0.0718(14) Uani 1 1 d . . .
S6 S 0.0912(6) 0.6054(5) -0.0967(5) 0.0674(13) Uani 1 1 d . . .
S7 S -0.1508(6) 0.6327(5) 0.0723(5) 0.0703(14) Uani 1 1 d . . .
S8 S -0.3138(6) 0.7781(6) 0.2337(6) 0.0779(16) Uani 1 1 d . . .
S9 S -0.4406(5) 0.6866(6) -0.1195(6) 0.0784(17) Uani 1 1 d . . .
Au1 Au 0.0000 1.0000 0.0000 0.0453(2) Uani 1 2 d S T P
Au2 Au -0.14181(8) 1.00270(7) 0.11641(7) 0.0576(2) Uani 1 1 d . . .
Au3 Au 0.12930(7) 0.90301(7) 0.05074(7) 0.0572(2) Uani 1 1 d . . .
Au4 Au 0.10197(8) 1.05855(8) 0.21366(6) 0.0592(2) Uani 1 1 d . . .
Au5 Au 0.06960(8) 1.22518(7) 0.13656(7) 0.0604(2) Uani 1 1 d . . .
Au6 Au 0.24960(7) 1.15929(7) 0.10651(7) 0.0593(2) Uani 1 1 d . . .
Au7 Au -0.11350(8) 0.81328(7) 0.06491(8) 0.0607(2) Uani 1 1 d . . .
Au8 Au -0.10941(9) 0.91906(9) 0.29580(8) 0.0692(3) Uani 1 1 d . . .
Au9 Au 0.35195(9) 1.09441(9) 0.27494(8) 0.0714(3) Uani 1 1 d . . .
Au10 Au 0.15958(9) 0.76914(8) -0.14096(8) 0.0657(2) Uani 1 1 d . . .
Au11 Au 0.32131(9) 1.33746(9) 0.33142(9) 0.0775(3) Uani 1 1 d . . .
Au12 Au -0.02817(8) 0.62920(8) -0.01404(8) 0.0641(2) Uani 1 1 d . . .
Au13 Au -0.36608(9) 0.74155(9) 0.05945(10) 0.0733(3) Uani 1 1 d . . .

loop_
_atom_site_aniso_label
_atom_site_aniso_U_11
_atom_site_aniso_U_22
_atom_site_aniso_U_33
_atom_site_aniso_U_23
_atom_site_aniso_U_13
_atom_site_aniso_U_12
C1 0.11(2) 0.078(18) 0.088(19) 0.027(14) 0.030(17) 0.052(18)
C2 0.15(4) 0.19(5) 0.10(3) -0.01(3) 0.01(3) 0.10(4)
C3 0.16(3) 0.060(16) 0.072(17) 0.009(13) 0.037(19) 0.026(19)
C4 0.17(5) 0.17(4) 0.08(2) 0.05(3) 0.00(2) 0.09(4)
C5 0.09(2) 0.12(3) 0.12(3) 0.00(2) 0.008(18) 0.07(2)
C6 0.33(9) 0.24(7) 0.18(5) 0.14(5) 0.12(6) 0.24(7)
C7 0.15(3) 0.14(3) 0.092(18) 0.068(18) 0.032(17) 0.11(2)
C8 0.14(3) 0.18(3) 0.13(3) 0.03(3) 0.01(2) 0.12(3)
C9 0.14(3) 0.10(2) 0.10(2) 0.023(18) 0.04(2) 0.09(2)
C10 0.21(5) 0.12(3) 0.14(3) 0.08(2) 0.11(3) 0.13(3)
C11 0.14(3) 0.063(15) 0.075(16) 0.017(12) 0.020(16) 0.058(18)
C12 0.12(3) 0.08(2) 0.15(4) 0.01(2) 0.03(3) 0.07(2)
C13 0.074(17) 0.057(14) 0.12(2) 0.011(14) 0.035(15) 0.028(12)
C14 0.033(13) 0.24(6) 0.14(3) 0.00(4) 0.025(16) 0.03(2)
C15 0.069(15) 0.051(13) 0.097(19) 0.034(12) 0.010(13) -0.003(11)
C16 0.18(5) 0.10(3) 0.17(5) 0.08(3) 0.04(4) 0.07(3)
C17 0.038(11) 0.14(3) 0.086(19) -0.001(19) -0.007(11) 0.026(15)
C18 0.12(3) 0.20(4) 0.14(3) 0.11(3) 0.06(2) 0.12(3)
S1 0.062(3) 0.045(2) 0.074(3) 0.002(2) 0.006(2) 0.022(2)
S2 0.060(3) 0.062(3) 0.080(4) 0.011(3) -0.001(3) 0.024(3)
S3 0.079(4) 0.084(4) 0.071(3) 0.017(3) 0.005(3) 0.053(3)
S4 0.075(4) 0.073(4) 0.061(3) 0.018(2) 0.017(2) 0.031(3)
S5 0.071(3) 0.065(3) 0.086(4) 0.026(3) 0.032(3) 0.043(3)
S6 0.072(3) 0.056(3) 0.075(3) 0.024(2) 0.019(2) 0.041(3)
S7 0.080(4) 0.051(3) 0.083(3) 0.028(2) 0.036(3) 0.037(3)
S8 0.063(3) 0.070(4) 0.096(4) 0.032(3) 0.033(3) 0.035(3)
S9 0.042(2) 0.061(3) 0.099(4) 0.021(3) 0.016(2) 0.016(2)
Au1 0.0341(4) 0.0324(4) 0.0534(5) 0.0104(3) 0.0079(3) 0.0146(3)
Au2 0.0508(4) 0.0487(4) 0.0693(5) 0.0189(3) 0.0217(3) 0.0281(3)
Au3 0.0463(4) 0.0466(4) 0.0654(4) 0.0134(3) 0.0079(3) 0.0265(3)
Au4 0.0498(4) 0.0526(4) 0.0560(4) 0.0140(3) 0.0093(3) 0.0238(4)
Au5 0.0531(4) 0.0392(4) 0.0626(4) 0.0063(3) 0.0059(3) 0.0211(3)
Au6 0.0368(4) 0.0463(4) 0.0666(5) 0.0147(3) 0.0069(3) 0.0133(3)
Au7 0.0524(4) 0.0448(4) 0.0825(5) 0.0273(4) 0.0239(4) 0.0259(3)
Au8 0.0627(5) 0.0568(5) 0.0777(6) 0.0234(4) 0.0247(4) 0.0295(4)
Au9 0.0565(5) 0.0677(5) 0.0656(5) 0.0116(4) 0.0040(4) 0.0330(4)
Au10 0.0653(5) 0.0569(5) 0.0761(5) 0.0226(4) 0.0237(4) 0.0385(4)
Au11 0.0594(5) 0.0553(5) 0.0778(6) 0.0060(4) 0.0030(4) 0.0240(4)
Au12 0.0586(5) 0.0469(4) 0.0745(5) 0.0203(4) 0.0173(4) 0.0265(4)
Au13 0.0484(5) 0.0621(5) 0.1003(7) 0.0353(5) 0.0246(4) 0.0254(4)

loop_
_atom_type_symbol
_atom_type_description
_atom_type_scat_dispersion_real
_atom_type_scat_dispersion_imag
_atom_type_scat_source
C C 0.0181 0.0091 'International Tables Vol C Tables 4.2.6.8 and 6.1.1.4'
H H 0.0000 0.0000 'International Tables Vol C Tables 4.2.6.8 and 6.1.1.4'
Au Au -4.4197 7.2980 'International Tables Vol C Tables 4.2.6.8 and 6.1.1.4'
S S 0.3331 0.5567 'International Tables Vol C Tables 4.2.6.8 and 6.1.1.4'

loop_
_geom_angle_atom_site_label_1
_geom_angle_atom_site_label_2
_geom_angle_atom_site_label_3
_geom_angle
_geom_angle_site_symmetry_1
_geom_angle_site_symmetry_3
H1A C1 H1B 108.0 . .
C2 C1 H1A 109.5 . .
C2 C1 H1B 109.5 . .
C2 C1 S1 111(3) . .
S1 C1 H1A 109.5 . .
S1 C1 H1B 109.5 . .
C1 C2 H2A 109.5 . .
C1 C2 H2B 109.5 . .
C1 C2 H2C 109.5 . .
H2A C2 H2B 109.5 . .
H2A C2 H2C 109.5 . .
H2B C2 H2C 109.5 . .
H3A C3 H3B 107.9 . .
C4 C3 H3A 109.2 . .
C4 C3 H3B 109.2 . .
C4 C3 S2 112(3) . .
S2 C3 H3A 109.2 . .
S2 C3 H3B 109.2 . .
C3 C4 H4A 109.5 . .
C3 C4 H4B 109.5 . .
C3 C4 H4C 109.5 . .
H4A C4 H4B 109.5 . .
H4A C4 H4C 109.5 . .
H4B C4 H4C 109.5 . .
H5A C5 H5B 108.9 . .
C6 C5 H5A 110.8 . .
C6 C5 H5B 110.8 . .
C6 C5 S3 105(3) . .
S3 C5 H5A 110.8 . .
S3 C5 H5B 110.8 . .
C5 C6 H6A 109.5 . .
C5 C6 H6B 109.5 . .
C5 C6 H6C 109.5 . .
H6A C6 H6B 109.5 . .
H6A C6 H6C 109.5 . .
H6B C6 H6C 109.5 . .
H7A C7 H7B 107.4 . .
C8 C7 H7A 108.4 . .
C8 C7 H7B 108.4 . .
C8 C7 S4 116(3) . .
S4 C7 H7A 108.4 . .
S4 C7 H7B 108.4 . .
C7 C8 H8A 109.5 . .
C7 C8 H8B 109.5 . .
C7 C8 H8C 109.5 . .
H8A C8 H8B 109.5 . .
H8A C8 H8C 109.5 . .
H8B C8 H8C 109.5 . .
H9A C9 H9B 108.2 . .
C10 C9 H9A 109.8 . .
C10 C9 H9B 109.8 . .
C10 C9 S5 110(3) . .
S5 C9 H9A 109.8 . .
S5 C9 H9B 109.8 . .
C9 C10 H10A 109.5 . .
C9 C10 H10B 109.5 . .
C9 C10 H10C 109.5 . .
H10A C10 H10B 109.5 . .
H10A C10 H10C 109.5 . .
H10B C10 H10C 109.5 . .
H11A C11 H11B 108.2 . .
C12 C11 H11A 109.8 . .
C12 C11 H11B 109.8 . .
C12 C11 S6 109(2) . .
S6 C11 H11A 109.8 . .
S6 C11 H11B 109.8 . .
C11 C12 H12A 109.5 . .
C11 C12 H12B 109.5 . .
C11 C12 H12C 109.5 . .
H12A C12 H12B 109.5 . .
H12A C12 H12C 109.5 . .
H12B C12 H12C 109.5 . .
H13A C13 H13B 107.3 . .
C14 C13 H13A 108.1 . .
C14 C13 H13B 108.1 . .
C14 C13 S7 117(2) . .
S7 C13 H13A 108.1 . .
S7 C13 H13B 108.1 . .
C13 C14 H14A 109.5 . .
C13 C14 H14B 109.5 . .
C13 C14 H14C 109.5 . .
H14A C14 H14B 109.5 . .
H14A C14 H14C 109.5 . .
H14B C14 H14C 109.5 . .
H15A C15 H15B 107.5 . .
C16 C15 H15A 108.4 . .
C16 C15 H15B 108.4 . .
C16 C15 S8 115(2) . .
S8 C15 H15A 108.4 . .
S8 C15 H15B 108.4 . .
C15 C16 H16A 109.5 . .
C15 C16 H16B 109.5 . .
C15 C16 H16C 109.5 . .
H16A C16 H16B 109.5 . .
H16A C16 H16C 109.5 . .
H16B C16 H16C 109.5 . .
H17A C17 H17B 107.6 . .
C18 C17 H17A 108.7 . .
C18 C17 H17B 108.7 . .
C18 C17 S9 114.1(17) . .
S9 C17 H17A 108.7 . .
S9 C17 H17B 108.7 . .
C17 C18 H18A 109.5 . .
C17 C18 H18B 109.5 . .
C17 C18 H18C 109.5 . .
H18A C18 H18B 109.5 . .
H18A C18 H18C 109.5 . .
H18B C18 H18C 109.5 . .
C1 S1 Au5 102.5(9) . .
C1 S1 Au11 105.5(12) . .
Au11 S1 Au5 89.9(2) . .
C3 S2 Au9 105.9(10) . .
C3 S2 Au11 105.3(14) . .
Au9 S2 Au11 99.4(2) . .
C5 S3 Au3 110.3(13) . .
C5 S3 Au9 105.6(13) . .
Au9 S3 Au3 87.6(2) . .
C7 S4 Au4 108.6(13) . .
C7 S4 Au8 108.0(13) . .
Au8 S4 Au4 87.5(2) . .
C9 S5 Au2 111.1(11) . 2_575
C9 S5 Au10 106.6(14) . .
Au10 S5 Au2 86.9(2) . 2_575
C11 S6 Au10 106.3(11) . .
C11 S6 Au12 103.6(11) . .
Au12 S6 Au10 99.6(2) . .
C13 S7 Au7 112.7(12) . .
C13 S7 Au12 107.8(10) . .
Au12 S7 Au7 92.9(2) . .
C15 S8 Au8 104.3(9) . .
C15 S8 Au13 103.7(10) . .
Au13 S8 Au8 100.9(3) . .
C17 S9 Au6 112.8(13) . 2_575
C17 S9 Au13 105.9(12) . .
Au13 S9 Au6 89.95(19) . 2_575
Au2 Au1 Au2 180.00(6) 2_575 .
Au3 Au1 Au2 64.08(3) 2_575 .
Au3 Au1 Au2 64.08(3) . 2_575
Au3 Au1 Au2 115.92(3) 2_575 2_575
Au3 Au1 Au2 115.92(3) . .
Au3 Au1 Au3 180.0 . 2_575
Au3 Au1 Au6 62.18(3) 2_575 2_575
Au3 Au1 Au6 117.82(3) . 2_575
Au3 Au1 Au6 117.82(3) 2_575 .
Au3 Au1 Au6 62.18(3) . .
Au4 Au1 Au2 64.41(3) 2_575 2_575
Au4 Au1 Au2 115.59(3) . 2_575
Au4 Au1 Au2 64.41(3) . .
Au4 Au1 Au2 115.59(3) 2_575 .
Au4 Au1 Au3 115.85(3) . 2_575
Au4 Au1 Au3 64.15(3) 2_575 2_575
Au4 Au1 Au3 64.15(3) . .
Au4 Au1 Au3 115.85(3) 2_575 .
Au4 Au1 Au4 180.0 . 2_575
Au4 Au1 Au5 64.40(3) . .
Au4 Au1 Au5 115.60(3) 2_575 .
Au4 Au1 Au5 115.60(3) . 2_575
Au4 Au1 Au5 64.40(3) 2_575 2_575
Au4 Au1 Au6 60.35(3) . .
Au4 Au1 Au6 119.64(3) 2_575 .
Au4 Au1 Au6 119.64(3) . 2_575
Au4 Au1 Au6 60.36(3) 2_575 2_575
Au4 Au1 Au7 64.73(3) . .
Au4 Au1 Au7 64.73(3) 2_575 2_575
Au4 Au1 Au7 115.27(3) . 2_575
Au4 Au1 Au7 115.27(3) 2_575 .
Au5 Au1 Au2 116.94(3) 2_575 .
Au5 Au1 Au2 63.06(3) 2_575 2_575
Au5 Au1 Au2 63.06(3) . .
Au5 Au1 Au2 116.94(3) . 2_575
Au5 Au1 Au3 120.35(2) . .
Au5 Au1 Au3 120.34(2) 2_575 2_575
Au5 Au1 Au3 59.65(2) . 2_575
Au5 Au1 Au3 59.65(2) 2_575 .
Au5 Au1 Au5 180.0 2_575 .
Au5 Au1 Au6 67.41(3) . .
Au5 Au1 Au6 112.59(3) 2_575 .
Au5 Au1 Au6 112.59(3) . 2_575
Au5 Au1 Au6 67.41(3) 2_575 2_575
Au5 Au1 Au7 114.85(3) . .
Au5 Au1 Au7 114.85(3) 2_575 2_575
Au5 Au1 Au7 65.16(3) . 2_575
Au5 Au1 Au7 65.15(3) 2_575 .
Au6 Au1 Au2 116.96(3) . .
Au6 Au1 Au2 63.04(3) . 2_575
Au6 Au1 Au2 116.96(3) 2_575 2_575
Au6 Au1 Au2 63.04(3) 2_575 .
Au6 Au1 Au6 180.0 . 2_575
Au7 Au1 Au2 120.23(3) 2_575 .
Au7 Au1 Au2 59.77(3) . .
Au7 Au1 Au2 59.77(3) 2_575 2_575
Au7 Au1 Au2 120.23(3) . 2_575
Au7 Au1 Au3 65.28(3) 2_575 2_575
Au7 Au1 Au3 65.28(3) . .
Au7 Au1 Au3 114.72(3) 2_575 .
Au7 Au1 Au3 114.72(3) . 2_575
Au7 Au1 Au6 115.50(3) 2_575 2_575
Au7 Au1 Au6 64.50(3) . 2_575
Au7 Au1 Au6 64.50(3) 2_575 .
Au7 Au1 Au6 115.50(3) . .
Au7 Au1 Au7 180.00(3) . 2_575
S5 Au2 Au1 154.48(18) 2_575 .
S5 Au2 Au3 97.36(17) 2_575 2_575
S5 Au2 Au4 133.77(16) 2_575 .
S5 Au2 Au5 104.43(16) 2_575 .
S5 Au2 Au6 116.52(16) 2_575 2_575
S5 Au2 Au7 143.50(17) 2_575 .
S5 Au2 Au8 90.56(17) 2_575 .
S5 Au2 Au10 45.55(17) 2_575 2_575
S5 Au2 Au13 83.62(16) 2_575 .
Au1 Au2 Au3 57.90(3) . 2_575
Au1 Au2 Au4 57.54(2) . .
Au1 Au2 Au5 58.23(3) . .
Au1 Au2 Au6 58.46(2) . 2_575
Au1 Au2 Au8 113.43(3) . .
Au1 Au2 Au10 110.12(4) . 2_575
Au1 Au2 Au13 112.27(3) . .
Au3 Au2 Au4 105.39(4) 2_575 .
Au3 Au2 Au8 170.03(4) 2_575 .
Au3 Au2 Au10 60.05(3) 2_575 2_575
Au3 Au2 Au13 117.85(4) 2_575 .
Au4 Au2 Au8 64.66(3) . .
Au4 Au2 Au10 116.60(4) . 2_575
Au4 Au2 Au13 117.90(4) . .
Au5 Au2 Au3 56.24(3) . 2_575
Au5 Au2 Au4 60.43(3) . .
Au5 Au2 Au6 105.20(4) . 2_575
Au5 Au2 Au8 115.91(4) . .
Au5 Au2 Au10 62.57(3) . 2_575
Au5 Au2 Au13 170.20(4) . .
Au6 Au2 Au3 58.68(3) 2_575 2_575
Au6 Au2 Au4 109.69(4) 2_575 .
Au6 Au2 Au8 122.70(4) 2_575 .
Au6 Au2 Au10 109.76(4) 2_575 2_575
Au6 Au2 Au13 65.71(3) 2_575 .
Au7 Au2 Au1 59.96(3) . .
Au7 Au2 Au3 109.64(4) . 2_575
Au7 Au2 Au4 62.30(3) . .
Au7 Au2 Au5 110.85(4) . .
Au7 Au2 Au6 62.90(3) . 2_575
Au7 Au2 Au8 66.04(3) . .
Au7 Au2 Au10 169.49(5) . 2_575
Au7 Au2 Au13 62.39(3) . .
Au8 Au2 Au10 123.74(4) . 2_575
Au8 Au2 Au13 68.91(3) . .
Au13 Au2 Au10 122.89(4) . 2_575
S3 Au3 Au1 148.78(18) . .
S3 Au3 Au2 139.7(2) . 2_575
S3 Au3 Au4 91.16(18) . .
S3 Au3 Au5 145.69(18) . 2_575
S3 Au3 Au6 103.92(18) . .
S3 Au3 Au7 111.8(2) . .
S3 Au3 Au9 45.14(17) . .
S3 Au3 Au10 96.84(18) . .
S3 Au3 Au12 81.51(18) . .
Au1 Au3 Au2 58.02(2) . 2_575
Au1 Au3 Au4 57.74(2) . .
Au1 Au3 Au6 58.95(2) . .
Au1 Au3 Au7 57.28(2) . .
Au1 Au3 Au9 108.64(3) . .
Au1 Au3 Au10 113.80(3) . .
Au1 Au3 Au12 113.97(3) . .
Au2 Au3 Au7 108.25(3) 2_575 .
Au2 Au3 Au9 113.43(4) 2_575 .
Au2 Au3 Au10 64.20(3) 2_575 .
Au2 Au3 Au12 118.82(4) 2_575 .
Au4 Au3 Au2 105.60(3) . 2_575
Au4 Au3 Au7 59.91(3) . .
Au4 Au3 Au9 60.30(3) . .
Au4 Au3 Au10 169.80(4) . .
Au4 Au3 Au12 118.42(4) . .
Au5 Au3 Au1 59.98(2) 2_575 .
Au5 Au3 Au2 61.00(3) 2_575 2_575
Au5 Au3 Au4 110.37(4) 2_575 .
Au5 Au3 Au6 110.15(4) 2_575 .
Au5 Au3 Au7 62.32(3) 2_575 .
Au5 Au3 Au9 168.59(4) 2_575 .
Au5 Au3 Au10 65.72(3) 2_575 .
Au5 Au3 Au12 64.91(3) 2_575 .
Au6 Au3 Au2 59.93(3) . 2_575
Au6 Au3 Au4 57.29(3) . .
Au6 Au3 Au7 106.41(4) . .
Au6 Au3 Au9 59.87(3) . .
Au6 Au3 Au10 114.28(4) . .
Au6 Au3 Au12 172.73(4) . .
Au7 Au3 Au9 113.42(4) . .
Au7 Au3 Au10 121.96(4) . .
Au7 Au3 Au12 66.77(3) . .
Au10 Au3 Au9 122.22(4) . .
Au12 Au3 Au9 124.39(4) . .
Au12 Au3 Au10 69.27(3) . .
S4 Au4 Au1 153.39(17) . .
S4 Au4 Au2 96.37(18) . .
S4 Au4 Au3 132.70(19) . .
S4 Au4 Au5 117.79(19) . .
S4 Au4 Au6 145.35(16) . .
S4 Au4 Au7 103.32(16) . .
S4 Au4 Au8 45.10(16) . .
S4 Au4 Au9 92.74(18) . .
S4 Au4 Au11 87.27(16) . .
Au1 Au4 Au2 58.05(2) . .
Au1 Au4 Au3 58.12(2) . .
Au1 Au4 Au5 57.82(2) . .
Au1 Au4 Au6 60.07(3) . .
Au1 Au4 Au7 57.74(2) . .
Au1 Au4 Au8 109.25(3) . .
Au1 Au4 Au9 112.28(4) . .
Au1 Au4 Au11 110.01(4) . .
Au2 Au4 Au7 55.73(3) . .
Au2 Au4 Au8 59.28(3) . .
Au2 Au4 Au9 169.86(4) . .
Au2 Au4 Au11 117.20(4) . .
Au3 Au4 Au2 106.00(3) . .
Au3 Au4 Au5 109.44(4) . .
Au3 Au4 Au7 60.88(3) . .
Au3 Au4 Au8 115.98(4) . .
Au3 Au4 Au9 64.28(3) . .
Au3 Au4 Au11 116.43(4) . .
Au5 Au4 Au2 58.86(3) . .
Au5 Au4 Au7 104.26(3) . .
Au5 Au4 Au8 110.03(4) . .
Au5 Au4 Au9 120.14(4) . .
Au5 Au4 Au11 64.37(3) . .
Au6 Au4 Au2 111.20(4) . .
Au6 Au4 Au3 60.02(3) . .
Au6 Au4 Au5 64.83(3) . .
Au6 Au4 Au7 109.39(4) . .
Au6 Au4 Au8 169.31(4) . .
Au6 Au4 Au9 62.16(3) . .
Au6 Au4 Au11 61.95(3) . .
Au7 Au4 Au8 61.86(3) . .
Au7 Au4 Au9 117.71(4) . .
Au7 Au4 Au11 167.51(4) . .
Au9 Au4 Au8 126.45(4) . .
Au9 Au4 Au11 67.57(3) . .
Au11 Au4 Au8 125.50(4) . .
S1 Au5 Au1 151.65(16) . .
S1 Au5 Au2 124.1(2) . .
S1 Au5 Au3 147.98(16) . 2_575
S1 Au5 Au4 97.34(17) . .
S1 Au5 Au6 99.29(17) . .
S1 Au5 Au7 125.78(19) . 2_575
S1 Au5 Au10 91.67(17) . 2_575
S1 Au5 Au11 44.36(16) . .
S1 Au5 Au12 91.90(17) . 2_575
Au1 Au5 Au2 58.71(2) . .
Au1 Au5 Au4 57.78(2) . .
Au1 Au5 Au6 56.49(2) . .
Au1 Au5 Au7 57.51(2) . 2_575
Au1 Au5 Au10 111.26(3) . 2_575
Au1 Au5 Au11 107.47(3) . .
Au1 Au5 Au12 111.92(3) . 2_575
Au2 Au5 Au4 60.71(3) . .
Au2 Au5 Au6 104.86(3) . .
Au2 Au5 Au7 109.84(3) . 2_575
Au2 Au5 Au10 63.50(3) . 2_575
Au2 Au5 Au11 116.05(4) . .
Au2 Au5 Au12 117.83(4) . 2_575
Au3 Au5 Au1 60.36(2) 2_575 .
Au3 Au5 Au2 62.76(3) 2_575 .
Au3 Au5 Au4 110.77(3) 2_575 .
Au3 Au5 Au6 109.15(4) 2_575 .
Au3 Au5 Au7 62.72(3) 2_575 2_575
Au3 Au5 Au10 62.19(3) 2_575 2_575
Au3 Au5 Au11 167.11(4) 2_575 .
Au3 Au5 Au12 62.02(3) 2_575 2_575
Au4 Au5 Au6 55.06(3) . .
Au4 Au5 Au7 104.13(4) . 2_575
Au4 Au5 Au10 117.66(4) . 2_575
Au4 Au5 Au11 61.26(3) . .
Au4 Au5 Au12 169.35(4) . 2_575
Au6 Au5 Au10 167.44(4) . 2_575
Au6 Au5 Au11 58.15(3) . .
Au6 Au5 Au12 118.23(4) . 2_575
Au7 Au5 Au6 58.51(3) 2_575 .
Au7 Au5 Au10 119.19(4) 2_575 2_575
Au7 Au5 Au11 108.02(4) 2_575 .
Au7 Au5 Au12 65.90(3) 2_575 2_575
Au10 Au5 Au11 129.87(4) 2_575 .
Au12 Au5 Au10 67.12(3) 2_575 2_575
Au12 Au5 Au11 124.13(4) 2_575 .
S9 Au6 Au1 150.70(19) 2_575 .
S9 Au6 Au2 101.41(19) 2_575 2_575
S9 Au6 Au3 133.82(18) 2_575 .
S9 Au6 Au4 147.01(19) 2_575 .
S9 Au6 Au5 118.10(18) 2_575 .
S9 Au6 Au7 93.95(19) 2_575 2_575
S9 Au6 Au9 94.82(19) 2_575 .
S9 Au6 Au11 84.07(18) 2_575 .
S9 Au6 Au13 44.13(18) 2_575 2_575
Au1 Au6 Au2 58.50(2) . 2_575
Au1 Au6 Au3 58.87(2) . .
Au1 Au6 Au4 59.58(2) . .
Au1 Au6 Au5 56.10(2) . .
Au1 Au6 Au7 57.63(2) . 2_575
Au1 Au6 Au9 113.42(4) . .
Au1 Au6 Au11 112.28(4) . .
Au1 Au6 Au13 108.02(3) . 2_575
Au2 Au6 Au5 104.36(3) 2_575 .
Au2 Au6 Au7 56.24(3) 2_575 2_575
Au2 Au6 Au9 119.86(4) 2_575 .
Au2 Au6 Au11 168.34(4) 2_575 .
Au2 Au6 Au13 60.43(3) 2_575 2_575
Au3 Au6 Au2 61.39(3) . 2_575
Au3 Au6 Au5 107.89(4) . .
Au3 Au6 Au7 106.49(3) . 2_575
Au3 Au6 Au9 65.79(3) . .
Au3 Au6 Au11 121.76(5) . .
Au3 Au6 Au13 115.56(4) . 2_575
Au4 Au6 Au2 110.99(3) . 2_575
Au4 Au6 Au3 62.69(3) . .
Au4 Au6 Au5 60.11(3) . .
Au4 Au6 Au7 108.84(4) . 2_575
Au4 Au6 Au9 64.03(4) . .
Au4 Au6 Au11 65.28(4) . .
Au4 Au6 Au13 167.08(4) . 2_575
Au5 Au6 Au11 64.05(3) . .
Au5 Au6 Au13 110.95(4) . 2_575
Au7 Au6 Au5 59.14(3) 2_575 .
Au7 Au6 Au9 171.03(4) 2_575 .
Au7 Au6 Au11 113.50(4) 2_575 .
Au7 Au6 Au13 58.65(3) 2_575 2_575
Au9 Au6 Au5 117.66(4) . .
Au9 Au6 Au11 69.36(3) . .
Au9 Au6 Au13 128.03(4) . 2_575
Au11 Au6 Au13 120.95(4) . 2_575
S7 Au7 Au1 149.15(17) . .
S7 Au7 Au2 150.56(17) . .
S7 Au7 Au3 95.68(17) . .
S7 Au7 Au4 124.74(17) . .
S7 Au7 Au5 95.96(16) . 2_575
S7 Au7 Au6 126.84(17) . 2_575
S7 Au7 Au8 94.61(16) . .
S7 Au7 Au12 42.97(17) . .
S7 Au7 Au13 91.57(17) . .
Au1 Au7 Au3 57.44(2) . .
Au1 Au7 Au4 57.52(2) . .
Au1 Au7 Au5 57.33(3) . 2_575
Au1 Au7 Au6 57.86(2) . 2_575
Au1 Au7 Au8 110.03(3) . .
Au1 Au7 Au12 106.19(4) . .
Au1 Au7 Au13 114.35(4) . .
Au2 Au7 Au1 60.27(3) . .
Au2 Au7 Au3 109.69(4) . .
Au2 Au7 Au4 61.98(3) . .
Au2 Au7 Au5 110.61(4) . 2_575
Au2 Au7 Au6 60.86(3) . 2_575
Au2 Au7 Au8 61.45(3) . .
Au2 Au7 Au12 166.22(5) . .
Au2 Au7 Au13 64.62(3) . .
Au3 Au7 Au8 115.54(4) . .
Au3 Au7 Au12 57.39(3) . .
Au3 Au7 Au13 171.51(4) . .
Au4 Au7 Au3 59.21(3) . .
Au4 Au7 Au5 103.84(4) . 2_575
Au4 Au7 Au8 63.01(3) . .
Au4 Au7 Au12 109.70(4) . .
Au4 Au7 Au13 119.56(4) . .
Au5 Au7 Au3 54.96(3) 2_575 .
Au5 Au7 Au8 166.47(4) 2_575 .
Au5 Au7 Au12 59.11(3) 2_575 .
Au5 Au7 Au13 119.92(4) 2_575 .
Au6 Au7 Au3 106.06(4) 2_575 .
Au6 Au7 Au4 107.94(4) 2_575 .
Au6 Au7 Au5 62.35(3) 2_575 2_575
Au6 Au7 Au8 116.83(4) 2_575 .
Au6 Au7 Au12 115.59(4) 2_575 .
Au6 Au7 Au13 65.86(3) 2_575 .
Au8 Au7 Au12 126.43(4) . .
Au13 Au7 Au8 68.10(4) . .
Au13 Au7 Au12 127.56(4) . .
S4 Au8 S8 171.5(3) . .
S4 Au8 Au2 95.43(18) . .
S4 Au8 Au4 47.38(17) . .
S4 Au8 Au7 99.05(18) . .
S8 Au8 Au2 90.7(2) . .
S8 Au8 Au4 140.9(2) . .
S8 Au8 Au7 89.31(19) . .
Au2 Au8 Au4 56.06(3) . .
Au2 Au8 Au7 52.51(3) . .
Au7 Au8 Au4 55.12(3) . .
S2 Au9 Au3 139.54(17) . .
S2 Au9 Au4 96.16(18) . .
S2 Au9 Au6 86.18(18) . .
S3 Au9 S2 173.2(2) . .
S3 Au9 Au3 47.24(15) . .
S3 Au9 Au4 88.71(17) . .
S3 Au9 Au6 100.53(16) . .
Au4 Au9 Au3 55.42(3) . .
Au6 Au9 Au3 54.34(3) . .
Au6 Au9 Au4 53.80(3) . .
S5 Au10 Au2 47.52(15) . 2_575
S5 Au10 Au3 95.21(16) . .
S5 Au10 Au5 98.07(16) . 2_575
S6 Au10 S5 170.1(2) . .
S6 Au10 Au2 140.80(17) . 2_575
S6 Au10 Au3 89.52(16) . .
S6 Au10 Au5 91.67(16) . 2_575
Au3 Au10 Au2 55.75(3) . 2_575
Au3 Au10 Au5 52.09(3) . 2_575
Au5 Au10 Au2 53.93(3) 2_575 2_575
S1 Au11 S2 173.47(19) . .
S1 Au11 Au4 92.34(14) . .
S1 Au11 Au5 45.72(12) . .
S1 Au11 Au6 100.22(15) . .
S2 Au11 Au4 93.90(16) . .
S2 Au11 Au5 140.59(15) . .
S2 Au11 Au6 85.13(17) . .
Au4 Au11 Au5 54.37(3) . .
Au6 Au11 Au4 52.77(3) . .
Au6 Au11 Au5 57.80(3) . .
S6 Au12 Au3 90.72(15) . .
S6 Au12 Au5 93.34(15) . 2_575
S6 Au12 Au7 142.86(15) . .
S7 Au12 S6 172.9(2) . .
S7 Au12 Au3 95.32(14) . .
S7 Au12 Au5 93.23(16) . 2_575
S7 Au12 Au7 44.16(15) . .
Au3 Au12 Au5 53.06(3) . 2_575
Au3 Au12 Au7 55.85(3) . .
Au5 Au12 Au7 55.00(3) 2_575 .
S8 Au13 S9 173.4(2) . .
S8 Au13 Au2 89.51(17) . .
S8 Au13 Au6 140.70(17) . 2_575
S8 Au13 Au7 92.79(17) . .
S9 Au13 Au2 96.79(16) . .
S9 Au13 Au6 45.91(15) . 2_575
S9 Au13 Au7 92.63(16) . .
Au2 Au13 Au6 53.85(3) . 2_575
Au7 Au13 Au2 52.98(3) . .
Au7 Au13 Au6 55.48(3) . 2_575

loop_
_geom_bond_atom_site_label_1
_geom_bond_atom_site_label_2
_geom_bond_distance
_geom_bond_site_symmetry_2
C1 H1A 0.9900 .
C1 H1B 0.9900 .
C1 C2 1.50(2) .
C1 S1 1.82(4) .
C2 H2A 0.9800 .
C2 H2B 0.9800 .
C2 H2C 0.9800 .
C3 H3A 0.9900 .
C3 H3B 0.9900 .
C3 C4 1.50(2) .
C3 S2 1.80(3) .
C4 H4A 0.9800 .
C4 H4B 0.9800 .
C4 H4C 0.9800 .
C5 H5A 0.9900 .
C5 H5B 0.9900 .
C5 C6 1.50(2) .
C5 S3 1.83(4) .
C6 H6A 0.9800 .
C6 H6B 0.9800 .
C6 H6C 0.9800 .
C7 H7A 0.9900 .
C7 H7B 0.9900 .
C7 C8 1.49(2) .
C7 S4 1.79(3) .
C8 H8A 0.9800 .
C8 H8B 0.9800 .
C8 H8C 0.9800 .
C9 H9A 0.9900 .
C9 H9B 0.9900 .
C9 C10 1.51(2) .
C9 S5 1.81(4) .
C10 H10A 0.9800 .
C10 H10B 0.9800 .
C10 H10C 0.9800 .
C11 H11A 0.9900 .
C11 H11B 0.9900 .
C11 C12 1.50(2) .
C11 S6 1.81(3) .
C12 H12A 0.9800 .
C12 H12B 0.9800 .
C12 H12C 0.9800 .
C13 H13A 0.9900 .
C13 H13B 0.9900 .
C13 C14 1.49(2) .
C13 S7 1.78(3) .
C14 H14A 0.9800 .
C14 H14B 0.9800 .
C14 H14C 0.9800 .
C15 H15A 0.9900 .
C15 H15B 0.9900 .
C15 C16 1.50(2) .
C15 S8 1.87(3) .
C16 H16A 0.9800 .
C16 H16B 0.9800 .
C16 H16C 0.9800 .
C17 H17A 0.9900 .
C17 H17B 0.9900 .
C17 C18 1.50(2) .
C17 S9 1.81(3) .
C18 H18A 0.9800 .
C18 H18B 0.9800 .
C18 H18C 0.9800 .
S1 Au5 2.358(5) .
S1 Au11 2.303(7) .
S2 Au9 2.303(6) .
S2 Au11 2.315(7) .
S3 Au3 2.383(6) .
S3 Au9 2.301(7) .
S4 Au4 2.389(7) .
S4 Au8 2.299(7) .
S5 Au2 2.389(6) 2_575
S5 Au10 2.312(7) .
S6 Au10 2.302(6) .
S6 Au12 2.297(7) .
S7 Au7 2.335(6) .
S7 Au12 2.284(7) .
S8 Au8 2.303(7) .
S8 Au13 2.276(8) .
S9 Au6 2.374(6) 2_575
S9 Au13 2.301(8) .
Au1 Au2 2.8007(9) .
Au1 Au2 2.8006(9) 2_575
Au1 Au3 2.7968(8) .
Au1 Au3 2.7968(8) 2_575
Au1 Au4 2.7852(8) .
Au1 Au4 2.7852(8) 2_575
Au1 Au5 2.7863(8) 2_575
Au1 Au5 2.7863(8) .
Au1 Au6 2.7992(8) 2_575
Au1 Au6 2.7992(8) .
Au1 Au7 2.7920(9) .
Au1 Au7 2.7921(9) 2_575
Au2 S5 2.389(6) 2_575
Au2 Au3 2.9697(14) 2_575
Au2 Au4 2.9770(12) .
Au2 Au5 2.9215(13) .
Au2 Au6 2.9275(12) 2_575
Au2 Au7 2.7867(12) .
Au2 Au8 3.0849(15) .
Au2 Au10 3.2348(12) 2_575
Au2 Au13 3.1533(13) .
Au3 Au2 2.9696(14) 2_575
Au3 Au4 2.9642(13) .
Au3 Au5 2.7770(11) 2_575
Au3 Au6 2.8897(12) .
Au3 Au7 3.0144(13) .
Au3 Au9 3.2437(11) .
Au3 Au10 3.1130(13) .
Au3 Au12 3.0682(12) .
Au4 Au5 2.9689(13) .
Au4 Au6 2.8072(15) .
Au4 Au7 2.9857(12) .
Au4 Au8 3.2431(15) .
Au4 Au9 3.1274(13) .
Au4 Au11 3.2027(13) .
Au5 Au3 2.7770(11) 2_575
Au5 Au6 3.0995(13) .
Au5 Au7 3.0036(15) 2_575
Au5 Au10 3.2082(14) 2_575
Au5 Au11 3.2935(13) .
Au5 Au12 3.1466(13) 2_575
Au6 S9 2.374(6) 2_575
Au6 Au2 2.9276(12) 2_575
Au6 Au7 2.9837(13) 2_575
Au6 Au9 3.0760(14) .
Au6 Au11 3.1114(14) .
Au6 Au13 3.3047(16) 2_575
Au7 Au5 3.0036(15) 2_575
Au7 Au6 2.9837(13) 2_575
Au7 Au8 3.2092(15) .
Au7 Au12 3.3472(13) .
Au7 Au13 3.0927(14) .
Au10 Au2 3.2348(12) 2_575
Au10 Au5 3.2082(14) 2_575
Au12 Au5 3.1466(13) 2_575
Au13 Au6 3.3046(16) 2_575

loop_
_geom_torsion_atom_site_label_1
_geom_torsion_atom_site_label_2
_geom_torsion_atom_site_label_3
_geom_torsion_atom_site_label_4
_geom_torsion
_geom_torsion_site_symmetry_4
C2 C1 S1 Au5 -176(3) .
C2 C1 S1 Au11 90(3) .
C4 C3 S2 Au9 60(3) .
C4 C3 S2 Au11 165(3) .
C6 C5 S3 Au3 171(3) .
C6 C5 S3 Au9 77(4) .
C8 C7 S4 Au4 -79(4) .
C8 C7 S4 Au8 14(4) .
C10 C9 S5 Au2 -155(3) 2_575
C10 C9 S5 Au10 -62(3) .
C12 C11 S6 Au10 62(3) .
C12 C11 S6 Au12 167(2) .
C14 C13 S7 Au7 67(4) .
C14 C13 S7 Au12 -34(4) .
C16 C15 S8 Au8 60(3) .
C16 C15 S8 Au13 166(3) .
C18 C17 S9 Au6 -49(3) 2_575
C18 C17 S9 Au13 48(3) .
